data_7006331
loop_
_publ_author_name
'Avent, Anthony G.'
'Antolini, Floria'
'Hitchcock, Peter B.'
'Khvostov, Alexei V.'
'Lappert, Michael F.'
'Protchenko, Andrey V.'

_publ_section_title
;
 Reactions between a sodium amide Na[N(SiMe3)R1] (R1 = SiMe3, SiMe2Ph
 or But) and a cyanoalkane RCN (R = Ad or Bu(t)).
;
_journal_issue 7
_journal_name_full 'Dalton transactions (Cambridge, England : 2003)'
_journal_page_first 919
_journal_page_last 927
_journal_paper_doi 10.1039/b506753g
_journal_year 2006
_chemical_compound_source 'synthesis as described'
_chemical_formula_moiety 'C32 H58 N4 Na2 Si4'
_chemical_formula_sum 'C32 H58 N4 Na2 Si4'
_chemical_formula_weight 657.16
_chemical_name_common ((Na(tBuCN)(Me3SiNSiMe2Ph))2)
_chemical_name_systematic
;
?
;
_space_group_IT_number 14
_symmetry_cell_setting monoclinic
_symmetry_Int_Tables_number 14
_symmetry_space_group_name_Hall '-P 2yn'
_symmetry_space_group_name_H-M 'P 1 21/n 1'
_atom_sites_solution_hydrogens geom
_atom_sites_solution_primary direct
_atom_sites_solution_secondary difmap
_audit_conform_dict_location ftp://ftp.iucr.org/cifdics/cif_core_2.1beta5.dic
_audit_conform_dict_name cif_core.dic
_audit_conform_dict_version 2.1beta5
_audit_creation_date 2000-02-04T15:51:23-00:00
_audit_creation_method 'WinGX routine CIF_UPDATE'
_cell_angle_alpha 90
_cell_angle_beta 105.666(1)
_cell_angle_gamma 90
_cell_formula_units_Z 2
_cell_length_a 10.9961(3)
_cell_length_b 10.9755(2)
_cell_length_c 17.7283(5)
_cell_measurement_reflns_used 10080
_cell_measurement_temperature 173(2)
_cell_measurement_theta_max 30.034
_cell_measurement_theta_min 4.529
_cell_measurement_wavelength 0.71073
_cell_volume 2060.11(9)
_computing_cell_refinement 'HKL Scalepack (Otwinowski & Minor 1997)'
_computing_data_reduction 'HKL Denzo and Scalepack (Otwinowski & Minor 1997)'
_computing_molecular_graphics 'Ortep-3 for Windows (Farrugia, 1997)'
_computing_publication_material 'WinGX publication routines (Farrugia, 1999)'
_computing_structure_refinement 'SHELXL-97 (Sheldrick, 1997)'
_computing_structure_solution 'SHELXS-97 (Sheldrick, 1997)'
_diffrn_ambient_temperature 173(2)
_diffrn_measured_fraction_theta_full 0.991
_diffrn_measured_fraction_theta_max 0.991
_diffrn_measurement_device KappaCCD
_diffrn_measurement_method CCD
_diffrn_radiation_monochromator graphite
_diffrn_radiation_probe x-ray
_diffrn_radiation_type MoK\a
_diffrn_radiation_wavelength 0.71073
_diffrn_reflns_av_R_equivalents 0.0415
_diffrn_reflns_av_sigmaI/netI 0.0361
_diffrn_reflns_limit_h_max 15
_diffrn_reflns_limit_h_min -15
_diffrn_reflns_limit_k_max 11
_diffrn_reflns_limit_k_min -15
_diffrn_reflns_limit_l_max 24
_diffrn_reflns_limit_l_min -24
_diffrn_reflns_number 19890
_diffrn_reflns_theta_full 30.03
_diffrn_reflns_theta_max 30.03
_diffrn_reflns_theta_min 4.71
_exptl_absorpt_coefficient_mu 0.19
_exptl_absorpt_correction_type none
_exptl_crystal_colour colourless
_exptl_crystal_density_diffrn 1.059
_exptl_crystal_density_method 'not measured'
_exptl_crystal_description prism
_exptl_crystal_F_000 712
_exptl_crystal_size_max 0.4
_exptl_crystal_size_mid 0.4
_exptl_crystal_size_min 0.3
_refine_diff_density_max 0.327
_refine_diff_density_min -0.308
_refine_diff_density_rms 0.043
_refine_ls_extinction_method none
_refine_ls_goodness_of_fit_ref 1.028
_refine_ls_hydrogen_treatment constr
_refine_ls_matrix_type full
_refine_ls_number_parameters 190
_refine_ls_number_reflns 5976
_refine_ls_number_restraints 0
_refine_ls_restrained_S_all 1.028
_refine_ls_R_factor_all 0.0521
_refine_ls_R_factor_gt 0.0395
_refine_ls_shift/su_max 0
_refine_ls_shift/su_mean 0
_refine_ls_structure_factor_coef Fsqd
_refine_ls_weighting_details 'calc w=1/[\s^2^(Fo^2^)+(0.0516P)^2^+0.5492P] where P=(Fo^2^+2Fc^2^)/3'
_refine_ls_weighting_scheme calc
_refine_ls_wR_factor_gt 0.1011
_refine_ls_wR_factor_ref 0.1095
_reflns_number_gt 4918
_reflns_number_total 5976
_reflns_threshold_expression >2sigma(I)
_cod_data_source_file b506753g.txt
_cod_data_source_block (2b)-feb1000
_cod_original_sg_symbol_H-M P2(1)/n
_cod_database_code 7006331

loop_
_symmetry_equiv_pos_as_xyz
'x, y, z'
'-x+1/2, y+1/2, -z+1/2'
'-x, -y, -z'
'x-1/2, -y-1/2, z-1/2'

loop_
_atom_site_label
_atom_site_type_symbol
_atom_site_fract_x
_atom_site_fract_y
_atom_site_fract_z
_atom_site_U_iso_or_equiv
_atom_site_adp_type
_atom_site_occupancy
_atom_site_symmetry_multiplicity
_atom_site_calc_flag
_atom_site_refinement_flags
_atom_site_disorder_assembly
_atom_site_disorder_group
Na Na -0.58873(5) -0.04140(5) 0.04897(3) 0.03199(13) Uani 1 1 d . . .
Si1 Si -0.26835(3) -0.03568(3) 0.135663(19) 0.02667(9) Uani 1 1 d . . .
Si2 Si -0.38351(3) -0.24866(3) 0.02993(2) 0.02846(9) Uani 1 1 d . . .
N1 N -0.37077(9) -0.10177(9) 0.05866(6) 0.0270(2) Uani 1 1 d . . .
N2 N -0.68111(14) -0.04567(14) 0.15627(8) 0.0487(3) Uani 1 1 d . . .
C1 C -0.34215(15) 0.01607(15) 0.21448(8) 0.0410(3) Uani 1 1 d . . .
H1A H -0.4168 0.0658 0.1911 0.061 Uiso 1 1 calc R . .
H1B H -0.2809 0.0646 0.2533 0.061 Uiso 1 1 calc R . .
H1C H -0.3671 -0.0552 0.2401 0.061 Uiso 1 1 calc R . .
C2 C -0.12765(14) -0.12825(14) 0.18990(9) 0.0429(3) Uani 1 1 d . . .
H2A H -0.083 -0.1589 0.1528 0.064 Uiso 1 1 calc R . .
H2B H -0.1562 -0.1971 0.2159 0.064 Uiso 1 1 calc R . .
H2C H -0.0705 -0.077 0.2292 0.064 Uiso 1 1 calc R . .
C3 C -0.19555(11) 0.10331(11) 0.10026(7) 0.0282(2) Uani 1 1 d . . .
C4 C -0.19161(14) 0.22034(12) 0.13186(8) 0.0366(3) Uani 1 1 d . . .
H4 H -0.2282 0.2342 0.1739 0.044 Uiso 1 1 calc R . .
C5 C -0.13528(16) 0.31737(13) 0.10323(10) 0.0452(3) Uani 1 1 d . . .
H5 H -0.1348 0.3962 0.1254 0.054 Uiso 1 1 calc R . .
C6 C -0.08036(15) 0.29932(15) 0.04288(9) 0.0462(4) Uani 1 1 d . . .
H6 H -0.0422 0.3655 0.0233 0.055 Uiso 1 1 calc R . .
C7 C -0.08109(14) 0.18470(15) 0.01100(9) 0.0420(3) Uani 1 1 d . . .
H7 H -0.0424 0.1715 -0.0302 0.05 Uiso 1 1 calc R . .
C8 C -0.13836(13) 0.08841(12) 0.03911(8) 0.0338(3) Uani 1 1 d . . .
H8 H -0.1388 0.0101 0.0162 0.041 Uiso 1 1 calc R . .
C9 C -0.23435(17) -0.34000(16) 0.04802(12) 0.0575(5) Uani 1 1 d . . .
H9A H -0.1912 -0.3397 0.1042 0.086 Uiso 1 1 calc R . .
H9B H -0.179 -0.304 0.019 0.086 Uiso 1 1 calc R . .
H9C H -0.2548 -0.424 0.0304 0.086 Uiso 1 1 calc R . .
C10 C -0.45459(18) -0.25887(16) -0.07874(10) 0.0525(4) Uani 1 1 d . . .
H10A H -0.5341 -0.2133 -0.0932 0.079 Uiso 1 1 calc R . .
H10B H -0.4709 -0.3444 -0.0939 0.079 Uiso 1 1 calc R . .
H10C H -0.3958 -0.2242 -0.1058 0.079 Uiso 1 1 calc R . .
C11 C -0.4922(3) -0.33666(18) 0.07525(16) 0.0814(8) Uani 1 1 d . . .
H11A H -0.5721 -0.2925 0.0673 0.122 Uiso 1 1 calc R . .
H11B H -0.4528 -0.3463 0.1315 0.122 Uiso 1 1 calc R . .
H11C H -0.5084 -0.4171 0.0506 0.122 Uiso 1 1 calc R . .
C12 C -0.70811(13) 0.00363(13) 0.20587(8) 0.0347(3) Uani 1 1 d . . .
C13 C -0.74129(12) 0.07204(13) 0.26933(8) 0.0327(3) Uani 1 1 d . . .
C14 C -0.76606(18) -0.01811(16) 0.32901(10) 0.0506(4) Uani 1 1 d . . .
H14A H -0.7882 0.0266 0.3713 0.076 Uiso 1 1 calc R . .
H14B H -0.69 -0.0668 0.3508 0.076 Uiso 1 1 calc R . .
H14C H -0.836 -0.072 0.3033 0.076 Uiso 1 1 calc R . .
C15 C -0.85975(16) 0.14761(17) 0.23265(11) 0.0528(4) Uani 1 1 d . . .
H15A H -0.8833 0.1944 0.2736 0.079 Uiso 1 1 calc R . .
H15B H -0.9293 0.0931 0.2071 0.079 Uiso 1 1 calc R . .
H15C H -0.8424 0.2037 0.1938 0.079 Uiso 1 1 calc R . .
C16 C -0.62981(17) 0.15611(19) 0.30611(12) 0.0606(5) Uani 1 1 d . . .
H16A H -0.6489 0.2035 0.3484 0.091 Uiso 1 1 calc R . .
H16B H -0.6154 0.2116 0.2661 0.091 Uiso 1 1 calc R . .
H16C H -0.5539 0.107 0.3274 0.091 Uiso 1 1 calc R . .

loop_
_atom_site_aniso_label
_atom_site_aniso_U_11
_atom_site_aniso_U_22
_atom_site_aniso_U_33
_atom_site_aniso_U_23
_atom_site_aniso_U_13
_atom_site_aniso_U_12
Na 0.0331(3) 0.0367(3) 0.0296(3) 0.0075(2) 0.0143(2) 0.0074(2)
Si1 0.02832(16) 0.02590(16) 0.02508(16) 0.00326(12) 0.00600(12) 0.00251(12)
Si2 0.03339(18) 0.02304(16) 0.03149(18) 0.00092(12) 0.01310(13) 0.00184(12)
N1 0.0285(5) 0.0241(5) 0.0282(5) 0.0027(4) 0.0072(4) 0.0041(4)
N2 0.0533(8) 0.0613(9) 0.0378(7) -0.0042(6) 0.0230(6) -0.0056(6)
C1 0.0496(8) 0.0467(8) 0.0299(6) -0.0013(6) 0.0161(6) -0.0026(6)
C2 0.0377(7) 0.0382(7) 0.0450(8) 0.0097(6) -0.0024(6) 0.0053(6)
C3 0.0280(5) 0.0274(6) 0.0277(6) 0.0019(4) 0.0049(4) 0.0013(4)
C4 0.0443(7) 0.0311(6) 0.0350(7) -0.0016(5) 0.0118(5) 0.0000(5)
C5 0.0577(9) 0.0291(7) 0.0479(8) -0.0020(6) 0.0127(7) -0.0065(6)
C6 0.0524(9) 0.0404(8) 0.0449(8) 0.0092(6) 0.0116(7) -0.0101(7)
C7 0.0445(8) 0.0486(8) 0.0363(7) 0.0051(6) 0.0166(6) -0.0044(6)
C8 0.0373(6) 0.0330(6) 0.0317(6) -0.0007(5) 0.0102(5) 0.0003(5)
C9 0.0560(10) 0.0430(9) 0.0649(11) -0.0085(8) 0.0012(8) 0.0242(7)
C10 0.0636(10) 0.0454(9) 0.0402(8) -0.0112(7) -0.0001(7) 0.0142(7)
C11 0.1201(19) 0.0465(10) 0.1078(18) -0.0159(11) 0.0828(16) -0.0322(11)
C12 0.0328(6) 0.0418(7) 0.0314(6) 0.0004(5) 0.0118(5) -0.0085(5)
C13 0.0320(6) 0.0355(6) 0.0315(6) -0.0048(5) 0.0099(5) -0.0058(5)
C14 0.0668(11) 0.0523(9) 0.0418(8) 0.0038(7) 0.0305(8) 0.0040(8)
C15 0.0469(9) 0.0514(9) 0.0579(10) -0.0001(8) 0.0105(7) 0.0066(7)
C16 0.0511(9) 0.0659(12) 0.0598(11) -0.0233(9) 0.0061(8) -0.0208(8)

loop_
_atom_type_symbol
_atom_type_description
_atom_type_scat_dispersion_real
_atom_type_scat_dispersion_imag
_atom_type_scat_source
C C 0.0033 0.0016 'International Tables Vol C Tables 4.2.6.8 and 6.1.1.4'
H H 0 0 'International Tables Vol C Tables 4.2.6.8 and 6.1.1.4'
N N 0.0061 0.0033 'International Tables Vol C Tables 4.2.6.8 and 6.1.1.4'
Na Na 0.0362 0.0249 'International Tables Vol C Tables 4.2.6.8 and 6.1.1.4'
Si Si 0.0817 0.0704 'International Tables Vol C Tables 4.2.6.8 and 6.1.1.4'

loop_
_geom_angle_atom_site_label_1
_geom_angle_atom_site_label_2
_geom_angle_atom_site_label_3
_geom_angle
_geom_angle_site_symmetry_1
_geom_angle_site_symmetry_3
_geom_angle_publ_flag
N2 Na N1 127.89(5) . 3_455 ?
N2 Na N1 123.93(5) . . ?
N1 Na N1 101.50(3) 3_455 . ?
N1 Si1 C1 113.84(6) . . ?
N1 Si1 C2 117.36(6) . . ?
C1 Si1 C2 104.07(7) . . ?
N1 Si1 C3 109.06(5) . . ?
C1 Si1 C3 107.84(6) . . ?
C2 Si1 C3 103.87(6) . . ?
N1 Si2 C9 117.54(7) . . ?
N1 Si2 C10 110.18(7) . . ?
C9 Si2 C10 104.26(8) . . ?
N1 Si2 C11 111.93(7) . . ?
C9 Si2 C11 106.28(11) . . ?
C10 Si2 C11 105.77(11) . . ?
Si1 N1 Si2 129.85(6) . . ?
Si1 N1 Na 107.49(5) . 3_455 ?
Si2 N1 Na 113.62(5) . 3_455 ?
Si1 N1 Na 111.63(5) . . ?
Si2 N1 Na 103.76(5) . . ?
Na N1 Na 78.50(3) 3_455 . ?
C12 N2 Na 149.60(13) . . ?
C4 C3 C8 116.45(12) . . ?
C4 C3 Si1 125.03(10) . . ?
C8 C3 Si1 118.50(9) . . ?
C5 C4 C3 121.65(13) . . ?
C6 C5 C4 120.25(14) . . ?
C5 C6 C7 119.64(14) . . ?
C6 C7 C8 120.01(14) . . ?
C7 C8 C3 122.00(13) . . ?
C7 C8 Na 115.24(9) . 3_455 ?
C3 C8 Na 80.20(7) . 3_455 ?
N2 C12 C13 177.80(15) . . ?
C12 C13 C14 108.99(12) . . ?
C12 C13 C16 107.24(12) . . ?
C14 C13 C16 111.56(14) . . ?
C12 C13 C15 107.95(12) . . ?
C14 C13 C15 110.77(13) . . ?
C16 C13 C15 110.19(14) . . ?

loop_
_geom_bond_atom_site_label_1
_geom_bond_atom_site_label_2
_geom_bond_distance
_geom_bond_site_symmetry_2
_geom_bond_publ_flag
Na N2 2.3867(14) . ?
Na N1 2.4185(11) 3_455 ?
Na N1 2.4475(11) . ?
Si1 N1 1.6816(11) . ?
Si1 C1 1.8831(14) . ?
Si1 C2 1.8833(14) . ?
Si1 C3 1.9061(13) . ?
Si2 N1 1.6851(11) . ?
Si2 C9 1.8746(16) . ?
Si2 C10 1.8766(17) . ?
Si2 C11 1.8776(18) . ?
N1 Na 2.4186(11) 3_455 ?
N2 C12 1.1380(18) . ?
C3 C4 1.3972(18) . ?
C3 C8 1.4019(18) . ?
C4 C5 1.395(2) . ?
C5 C6 1.378(2) . ?
C6 C7 1.378(2) . ?
C7 C8 1.3898(19) . ?
C8 Na 3.0298(14) 3_455 ?
C12 C13 1.4778(19) . ?
C13 C14 1.526(2) . ?
C13 C16 1.532(2) . ?
C13 C15 1.533(2) . ?
